data_7100025
loop_
_publ_author_name
S.Ghosh
B.C.Noll
T.P.Fehlner

_publ_section_title
;
Condensed metallaborane clusters:
Synthesis and structure of Fe2(CO)6(h5-C5Me5RuCO)(h5-C5Me5Ru)B6H10
;
_journal_name_full 'Chemical Communications'
_journal_paper_doi 10.1039/b502559a
_journal_year 2005
_chemical_formula_moiety 'C27 H40 B6 Fe2 O7 Ru2'
_chemical_formula_sum 'C27 H40 B6 Fe2 O7 Ru2'
_chemical_formula_weight 855.29
_space_group_IT_number 14
_symmetry_cell_setting monoclinic
_symmetry_space_group_name_Hall '-P 2yn'
_symmetry_space_group_name_H-M 'P 1 21/n 1'
_cell_angle_alpha 90.00
_cell_angle_beta 99.642(2)
_cell_angle_gamma 90.00
_cell_formula_units_Z 4
_cell_length_a 9.6024(10)
_cell_length_b 22.536(2)
_cell_length_c 16.0264(16)
_cell_measurement_temperature 100(2)
_cell_volume 3419.1(6)
_diffrn_ambient_temperature 100(2)
_exptl_crystal_density_diffrn 1.662
_cod_depositor_comments
;
The following automatic conversions were performed:
'_symmetry_cell_setting' value 'Monoclinic' changed to 'monoclinic'
according to '/home/saulius/struct/CIF-dictionaries/cif_core.dic'
dictionary named 'cif_core.dic' version 2.4.1 from 2010-06-29.

Automatic conversion script
Id: cif_fix_enum 1527 2010-12-29 10:47:43Z saulius 
;
_cod_original_sg_symbol_Hall -P2yn
_cod_original_sg_symbol_H-M 'P 21/n'
_cod_database_code 7100025

loop_
_symmetry_equiv_pos_as_xyz
'x, y, z'
'-x+1/2, y+1/2, -z+1/2'
'-x, -y, -z'
'x-1/2, -y-1/2, z-1/2'

loop_
_atom_site_label
_atom_site_type_symbol
_atom_site_fract_x
_atom_site_fract_y
_atom_site_fract_z
_atom_site_U_iso_or_equiv
_atom_site_adp_type
_atom_site_occupancy
_atom_site_symmetry_multiplicity
_atom_site_calc_flag
_atom_site_refinement_flags
_atom_site_disorder_assembly
_atom_site_disorder_group
Ru1 Ru 0.10751(3) 0.109730(13) 0.817937(18) 0.01197(7) Uani 1 1 d . . .
Ru2 Ru 0.27007(3) 0.124234(12) 0.603130(18) 0.01034(6) Uani 1 1 d . . .
Fe2 Fe 0.16241(6) 0.27530(2) 0.71625(3) 0.01389(11) Uani 1 1 d . . .
Fe1 Fe 0.40631(7) 0.25334(2) 0.80392(3) 0.01541(12) Uani 1 1 d . . .
B1 B 0.2153(5) 0.19321(19) 0.7868(3) 0.0140(8) Uani 1 1 d . . .
H11 H 0.303(5) 0.208(2) 0.850(3) 0.023(13) Uiso 1 1 d . . .
H12 H 0.115(7) 0.236(3) 0.784(4) 0.06(2) Uiso 1 1 d . . .
B2 B 0.2895(5) 0.20003(18) 0.6974(3) 0.0126(8) Uani 1 1 d . . .
H21 H 0.418(5) 0.219(2) 0.716(3) 0.024(13) Uiso 1 1 d . . .
H22 H 0.249(6) 0.193(2) 0.609(3) 0.034(15) Uiso 1 1 d . . .
B3 B 0.2819(5) 0.12831(18) 0.7432(3) 0.0135(8) Uani 1 1 d . . .
H3 H 0.387(5) 0.112(2) 0.785(3) 0.016(12) Uiso 1 1 d . . .
B4 B 0.1695(5) 0.07000(19) 0.6961(3) 0.0136(8) Uani 1 1 d . . .
H4 H 0.212(6) 0.028(2) 0.709(3) 0.027(14) Uiso 1 1 d . . .
B5 B -0.0084(5) 0.0785(2) 0.6962(3) 0.0166(8) Uani 1 1 d . . .
H5 H -0.095(6) 0.047(2) 0.701(3) 0.027(14) Uiso 1 1 d . . .
H56 H -0.047(5) 0.113(2) 0.636(3) 0.014(12) Uiso 1 1 d . . .
B6 B 0.0552(5) 0.0892(2) 0.6024(3) 0.0169(8) Uani 1 1 d . . .
H6 H 0.005(6) 0.062(2) 0.552(3) 0.025(13) Uiso 1 1 d . . .
H62 H 0.104(5) 0.146(2) 0.568(3) 0.017(12) Uiso 1 1 d . . .
O1 O -0.1492(4) 0.18760(15) 0.7752(2) 0.0270(7) Uani 1 1 d . . .
O2 O 0.6486(4) 0.19448(17) 0.9080(2) 0.0350(8) Uani 1 1 d . . .
O3 O 0.5783(4) 0.33781(14) 0.7274(2) 0.0275(7) Uani 1 1 d . . .
O4 O 0.3279(4) 0.34027(16) 0.9241(2) 0.0366(9) Uani 1 1 d . . .
O5 O 0.2847(4) 0.33845(16) 0.5871(2) 0.0334(8) Uani 1 1 d . . .
O6 O 0.0404(5) 0.38111(15) 0.7857(2) 0.0403(10) Uani 1 1 d . . .
O7 O -0.0876(4) 0.24300(15) 0.5928(2) 0.0334(8) Uani 1 1 d . . .
C1 C 0.2454(5) 0.08966(18) 0.9458(2) 0.0189(8) Uani 1 1 d . . .
C2 C 0.2294(5) 0.03594(17) 0.8983(2) 0.0186(8) Uani 1 1 d . . .
C3 C 0.0829(5) 0.02118(17) 0.8806(2) 0.0176(8) Uani 1 1 d . . .
C4 C 0.0070(5) 0.06597(17) 0.9174(2) 0.0174(8) Uani 1 1 d . . .
C5 C 0.1086(5) 0.10879(17) 0.9566(2) 0.0170(8) Uani 1 1 d . . .
C6 C 0.3835(5) 0.1179(2) 0.9838(3) 0.0270(10) Uani 1 1 d . . .
H6A H 0.4234 0.0969 1.0359 0.032 Uiso 1 1 calc R . .
H6B H 0.3674 0.1596 0.9970 0.032 Uiso 1 1 calc R . .
H6C H 0.4494 0.1157 0.9434 0.032 Uiso 1 1 calc R . .
C7 C 0.3477(6) -0.0020(2) 0.8787(3) 0.0286(10) Uani 1 1 d . . .
H7A H 0.4357 0.0209 0.8878 0.034 Uiso 1 1 calc R . .
H7B H 0.3268 -0.0150 0.8196 0.034 Uiso 1 1 calc R . .
H7C H 0.3582 -0.0368 0.9159 0.034 Uiso 1 1 calc R . .
C8 C 0.0224(6) -0.03396(18) 0.8384(3) 0.0264(10) Uani 1 1 d . . .
H8A H 0.0254 -0.0657 0.8804 0.032 Uiso 1 1 calc R . .
H8B H 0.0776 -0.0458 0.7949 0.032 Uiso 1 1 calc R . .
H8C H -0.0758 -0.0268 0.8119 0.032 Uiso 1 1 calc R . .
C9 C -0.1486(5) 0.0646(2) 0.9196(3) 0.0246(9) Uani 1 1 d . . .
H9A H -0.1668 0.0384 0.9655 0.030 Uiso 1 1 calc R . .
H9B H -0.1990 0.0496 0.8655 0.030 Uiso 1 1 calc R . .
H9C H -0.1815 0.1047 0.9293 0.030 Uiso 1 1 calc R . .
C10 C 0.0791(6) 0.16185(19) 1.0082(3) 0.0254(9) Uani 1 1 d . . .
H10A H 0.0816 0.1498 1.0672 0.030 Uiso 1 1 calc R . .
H10B H -0.0144 0.1779 0.9855 0.030 Uiso 1 1 calc R . .
H10C H 0.1510 0.1923 1.0055 0.030 Uiso 1 1 calc R . .
C11 C 0.3499(4) 0.04332(17) 0.5458(2) 0.0149(7) Uani 1 1 d . . .
C12 C 0.4642(4) 0.07061(17) 0.6022(2) 0.0159(7) Uani 1 1 d . . .
C13 C 0.4852(4) 0.12862(18) 0.5709(3) 0.0186(8) Uani 1 1 d . . .
C14 C 0.3853(5) 0.13773(17) 0.4953(3) 0.0181(8) Uani 1 1 d . . .
C15 C 0.3017(5) 0.08507(17) 0.4797(2) 0.0168(8) Uani 1 1 d . . .
C16 C 0.3024(5) -0.01989(18) 0.5500(3) 0.0218(8) Uani 1 1 d . . .
H16A H 0.2032 -0.0232 0.5232 0.026 Uiso 1 1 calc R . .
H16B H 0.3123 -0.0323 0.6094 0.026 Uiso 1 1 calc R . .
H16C H 0.3606 -0.0454 0.5203 0.026 Uiso 1 1 calc R . .
C17 C 0.5529(5) 0.0413(2) 0.6772(3) 0.0259(9) Uani 1 1 d . . .
H17A H 0.6264 0.0172 0.6580 0.031 Uiso 1 1 calc R . .
H17B H 0.4930 0.0158 0.7059 0.031 Uiso 1 1 calc R . .
H17C H 0.5971 0.0717 0.7167 0.031 Uiso 1 1 calc R . .
C18 C 0.6021(5) 0.1705(2) 0.6057(3) 0.0302(11) Uani 1 1 d . . .
H18A H 0.6826 0.1643 0.5764 0.036 Uiso 1 1 calc R . .
H18B H 0.6314 0.1630 0.6664 0.036 Uiso 1 1 calc R . .
H18C H 0.5687 0.2114 0.5972 0.036 Uiso 1 1 calc R . .
C19 C 0.3798(6) 0.1909(2) 0.4379(3) 0.0303(11) Uani 1 1 d . . .
H19A H 0.3683 0.2270 0.4701 0.036 Uiso 1 1 calc R . .
H19B H 0.2998 0.1869 0.3914 0.036 Uiso 1 1 calc R . .
H19C H 0.4678 0.1934 0.4147 0.036 Uiso 1 1 calc R . .
C20 C 0.1864(5) 0.0749(2) 0.4055(3) 0.0258(10) Uani 1 1 d . . .
H20A H 0.1265 0.1102 0.3961 0.031 Uiso 1 1 calc R . .
H20B H 0.1291 0.0408 0.4171 0.031 Uiso 1 1 calc R . .
H20C H 0.2282 0.0669 0.3549 0.031 Uiso 1 1 calc R . .
C21 C -0.0491(5) 0.15806(18) 0.7867(3) 0.0185(8) Uani 1 1 d . . .
C22 C 0.5544(5) 0.21659(19) 0.8668(3) 0.0229(9) Uani 1 1 d . . .
C23 C 0.5085(5) 0.30564(17) 0.7568(2) 0.0187(8) Uani 1 1 d . . .
C24 C 0.3564(5) 0.3067(2) 0.8771(3) 0.0257(10) Uani 1 1 d . . .
C25 C 0.2366(5) 0.31414(18) 0.6389(3) 0.0194(8) Uani 1 1 d . . .
C26 C 0.0899(5) 0.33942(18) 0.7614(3) 0.0225(9) Uani 1 1 d . . .
C27 C 0.0082(5) 0.25545(18) 0.6431(3) 0.0212(8) Uani 1 1 d . . .

loop_
_atom_site_aniso_label
_atom_site_aniso_U_11
_atom_site_aniso_U_22
_atom_site_aniso_U_33
_atom_site_aniso_U_23
_atom_site_aniso_U_13
_atom_site_aniso_U_12
Ru1 0.01502(15) 0.01083(12) 0.01021(13) 0.00086(10) 0.00252(10) -0.00030(10)
Ru2 0.00997(14) 0.01168(12) 0.00909(12) -0.00069(9) 0.00077(10) -0.00053(10)
Fe2 0.0185(3) 0.0112(2) 0.0122(2) -0.00002(18) 0.0033(2) -0.0002(2)
Fe1 0.0187(3) 0.0142(2) 0.0122(2) -0.00139(19) -0.0006(2) -0.0042(2)
B1 0.017(2) 0.0136(18) 0.0113(17) -0.0002(14) 0.0005(16) -0.0013(15)
B2 0.012(2) 0.0142(18) 0.0113(17) -0.0009(14) 0.0005(15) -0.0051(14)
B3 0.015(2) 0.0119(17) 0.0129(17) -0.0012(14) 0.0014(15) -0.0038(15)
B4 0.013(2) 0.0136(18) 0.0142(19) -0.0020(14) 0.0024(15) -0.0012(15)
B5 0.016(2) 0.019(2) 0.0149(19) -0.0029(15) 0.0007(16) -0.0027(16)
B6 0.013(2) 0.022(2) 0.0152(19) -0.0004(16) 0.0011(16) -0.0017(16)
O1 0.0227(17) 0.0293(17) 0.0291(17) 0.0050(13) 0.0048(14) 0.0071(13)
O2 0.0249(19) 0.040(2) 0.036(2) 0.0101(16) -0.0053(16) -0.0029(15)
O3 0.036(2) 0.0247(16) 0.0217(15) 0.0016(12) 0.0031(14) -0.0122(14)
O4 0.048(2) 0.0306(18) 0.0320(19) -0.0147(15) 0.0083(17) -0.0010(16)
O5 0.038(2) 0.042(2) 0.0218(16) 0.0092(14) 0.0070(15) -0.0082(16)
O6 0.058(3) 0.0242(17) 0.042(2) -0.0042(15) 0.017(2) 0.0119(17)
O7 0.0277(19) 0.0306(18) 0.037(2) 0.0049(14) -0.0079(16) -0.0035(14)
C1 0.026(2) 0.0193(18) 0.0117(17) 0.0067(14) 0.0035(16) 0.0023(16)
C2 0.026(2) 0.0181(17) 0.0126(16) 0.0065(14) 0.0045(15) 0.0051(16)
C3 0.024(2) 0.0124(16) 0.0161(17) 0.0039(13) 0.0038(16) -0.0005(14)
C4 0.023(2) 0.0172(17) 0.0130(17) 0.0060(13) 0.0061(15) -0.0010(15)
C5 0.025(2) 0.0157(17) 0.0105(16) 0.0040(13) 0.0044(15) 0.0011(15)
C6 0.021(2) 0.031(2) 0.026(2) 0.0064(18) -0.0061(18) -0.0047(18)
C7 0.034(3) 0.026(2) 0.027(2) 0.0085(17) 0.008(2) 0.0120(19)
C8 0.036(3) 0.0152(18) 0.028(2) 0.0036(16) 0.004(2) -0.0029(17)
C9 0.022(2) 0.029(2) 0.024(2) 0.0094(17) 0.0089(18) -0.0007(17)
C10 0.037(3) 0.0204(19) 0.021(2) -0.0034(16) 0.0103(19) 0.0012(18)
C11 0.0138(19) 0.0167(17) 0.0151(17) -0.0036(13) 0.0053(14) 0.0002(14)
C12 0.0137(19) 0.0188(18) 0.0158(17) -0.0019(14) 0.0044(14) 0.0028(14)
C13 0.016(2) 0.0179(17) 0.025(2) -0.0053(15) 0.0122(16) -0.0048(15)
C14 0.025(2) 0.0164(17) 0.0164(17) 0.0000(14) 0.0119(16) 0.0036(15)
C15 0.021(2) 0.0191(18) 0.0116(16) -0.0021(13) 0.0064(15) 0.0049(15)
C16 0.022(2) 0.0172(18) 0.027(2) -0.0021(15) 0.0063(18) 0.0020(15)
C17 0.015(2) 0.038(3) 0.024(2) 0.0006(18) -0.0003(17) 0.0063(18)
C18 0.016(2) 0.034(2) 0.043(3) -0.012(2) 0.012(2) -0.0142(18)
C19 0.048(3) 0.020(2) 0.027(2) 0.0037(17) 0.020(2) 0.002(2)
C20 0.031(3) 0.030(2) 0.0145(18) -0.0074(16) -0.0030(17) 0.0084(19)
C21 0.018(2) 0.0196(18) 0.0187(18) 0.0003(14) 0.0062(16) -0.0016(15)
C22 0.021(2) 0.023(2) 0.023(2) 0.0013(16) 0.0005(17) -0.0063(16)
C23 0.024(2) 0.0170(17) 0.0132(17) -0.0021(13) -0.0034(15) -0.0029(15)
C24 0.034(3) 0.021(2) 0.022(2) -0.0042(16) 0.0062(19) -0.0072(18)
C25 0.018(2) 0.0216(19) 0.0170(18) 0.0006(14) -0.0004(16) -0.0010(15)
C26 0.026(2) 0.0177(18) 0.025(2) -0.0003(15) 0.0072(18) 0.0011(16)
C27 0.017(2) 0.0179(18) 0.027(2) 0.0034(15) 0.0011(17) -0.0010(15)

loop_
_geom_bond_atom_site_label_1
_geom_bond_atom_site_label_2
_geom_bond_distance
_geom_bond_site_symmetry_2
_geom_bond_publ_flag
Ru1 C21 1.856(4) . ?
Ru1 B5 2.194(4) . ?
Ru1 C5 2.221(4) . ?
Ru1 C4 2.228(4) . ?
Ru1 B1 2.243(4) . ?
Ru1 B3 2.255(4) . ?
Ru1 C3 2.264(4) . ?
Ru1 C1 2.291(4) . ?
Ru1 C2 2.300(4) . ?
Ru1 B4 2.315(4) . ?
Ru2 B6 2.207(5) . ?
Ru2 C13 2.214(4) . ?
Ru2 C14 2.223(4) . ?
Ru2 C12 2.224(4) . ?
Ru2 B3 2.231(4) . ?
Ru2 C15 2.233(4) . ?
Ru2 C11 2.234(4) . ?
Ru2 B4 2.264(4) . ?
Ru2 B2 2.267(4) . ?
Ru2 H22 1.56(5) . ?
Ru2 H62 1.68(5) . ?
Fe2 C25 1.763(4) . ?
Fe2 C27 1.784(4) . ?
Fe2 C26 1.807(4) . ?
Fe2 B2 2.141(4) . ?
Fe2 B1 2.183(4) . ?
Fe2 Fe1 2.5694(9) . ?
Fe2 H12 1.53(6) . ?
Fe1 C23 1.781(4) . ?
Fe1 C24 1.800(5) . ?
Fe1 C22 1.801(5) . ?
Fe1 B2 2.231(4) . ?
Fe1 B1 2.260(5) . ?
Fe1 H11 1.67(5) . ?
Fe1 H21 1.63(5) . ?
B1 B2 1.711(6) . ?
B1 B3 1.785(6) . ?
B1 H11 1.24(5) . ?
B1 H12 1.36(7) . ?
B2 B3 1.782(6) . ?
B2 H21 1.29(5) . ?
B2 H22 1.42(5) . ?
B3 B4 1.786(6) . ?
B3 H3 1.18(5) . ?
B4 B5 1.719(7) . ?
B4 B6 1.759(6) . ?
B4 H4 1.03(5) . ?
B5 B6 1.732(7) . ?
B5 H5 1.11(5) . ?
B5 H56 1.25(4) . ?
B6 H56 1.31(5) . ?
B6 H6 1.06(5) . ?
B6 H62 1.50(5) . ?
O1 C21 1.158(5) . ?
O2 C22 1.141(5) . ?
O3 C23 1.141(5) . ?
O4 C24 1.133(5) . ?
O5 C25 1.154(5) . ?
O6 C26 1.151(5) . ?
O7 C27 1.152(5) . ?
C1 C5 1.421(6) . ?
C1 C2 1.424(6) . ?
C1 C6 1.505(6) . ?
C2 C3 1.427(6) . ?
C2 C7 1.497(6) . ?
C3 C4 1.430(6) . ?
C3 C8 1.486(6) . ?
C4 C5 1.440(6) . ?
C4 C9 1.500(6) . ?
C5 C10 1.507(6) . ?
C6 H6A 0.9800 . ?
C6 H6B 0.9800 . ?
C6 H6C 0.9800 . ?
C7 H7A 0.9800 . ?
C7 H7B 0.9800 . ?
C7 H7C 0.9800 . ?
C8 H8A 0.9800 . ?
C8 H8B 0.9800 . ?
C8 H8C 0.9800 . ?
C9 H9A 0.9800 . ?
C9 H9B 0.9800 . ?
C9 H9C 0.9800 . ?
C10 H10A 0.9800 . ?
C10 H10B 0.9800 . ?
C10 H10C 0.9800 . ?
C11 C15 1.435(5) . ?
C11 C12 1.438(5) . ?
C11 C16 1.501(6) . ?
C12 C13 1.427(6) . ?
C12 C17 1.505(6) . ?
C13 C14 1.429(6) . ?
C13 C18 1.500(6) . ?
C14 C15 1.431(6) . ?
C14 C19 1.506(6) . ?
C15 C20 1.500(6) . ?
C16 H16A 0.9800 . ?
C16 H16B 0.9800 . ?
C16 H16C 0.9800 . ?
C17 H17A 0.9800 . ?
C17 H17B 0.9800 . ?
C17 H17C 0.9800 . ?
C18 H18A 0.9800 . ?
C18 H18B 0.9800 . ?
C18 H18C 0.9800 . ?
C19 H19A 0.9800 . ?
C19 H19B 0.9800 . ?
C19 H19C 0.9800 . ?
C20 H20A 0.9800 . ?
C20 H20B 0.9800 . ?
C20 H20C 0.9800 . ?
